data_1518287
loop_
_publ_author_name
'Gangadhararao, G.'
'Uruvakilli, Anasuyamma'
'Swamy, K. C. Kumara'

_publ_section_title
;
 Br\/onsted Acid Mediated Alkenylation and Copper-Catalyzed Aerobic
 Oxidative Ring Expansion/Intramolecular Electrophilic Substitution of
 Indoles with Propargyl Alcohols: A Novel One-Pot Approach to
 Cyclopenta[c]quinolines.
;
_journal_issue 23
_journal_name_full 'Organic letters'
_journal_page_first 6060
_journal_paper_doi 10.1021/ol502783j
_journal_volume 16
_journal_year 2014
_chemical_formula_sum 'C32 H27 N O'
_chemical_formula_weight 441.55
_chemical_name_systematic
; 
 ? 
;
_space_group_IT_number 14
_symmetry_cell_setting monoclinic
_symmetry_space_group_name_Hall '-P 2ybc'
_symmetry_space_group_name_H-M 'P 1 21/c 1'
_atom_sites_solution_hydrogens geom
_atom_sites_solution_primary direct
_atom_sites_solution_secondary difmap
_audit_creation_method SHELXL-97
_cell_angle_alpha 90.00
_cell_angle_beta 93.6150(10)
_cell_angle_gamma 90.00
_cell_formula_units_Z 4
_cell_length_a 12.1929(9)
_cell_length_b 8.8550(7)
_cell_length_c 22.6406(17)
_cell_measurement_reflns_used 6055
_cell_measurement_temperature 298(2)
_cell_measurement_theta_max 25.92
_cell_measurement_theta_min 2.47
_cell_volume 2439.6(3)
_computing_cell_refinement 'Bruker SMART'
_computing_data_collection 'Bruker SMART'
_computing_data_reduction 'Bruker SAINT'
_computing_molecular_graphics 'Bruker SHELXTL'
_computing_publication_material 'Bruker SHELXTL'
_computing_structure_refinement 'SHELXL-97 (Sheldrick, 1997)'
_computing_structure_solution 'SHELXS-97 (Sheldrick, 1990)'
_diffrn_ambient_temperature 298(2)
_diffrn_measured_fraction_theta_full 0.999
_diffrn_measured_fraction_theta_max 0.999
_diffrn_measurement_device_type 'CCD area detector'
_diffrn_measurement_method 'phi and omega scans'
_diffrn_radiation_monochromator graphite
_diffrn_radiation_source 'fine-focus sealed tube'
_diffrn_radiation_type MoK\a
_diffrn_radiation_wavelength 0.71073
_diffrn_reflns_av_R_equivalents 0.0303
_diffrn_reflns_av_sigmaI/netI 0.0206
_diffrn_reflns_limit_h_max 14
_diffrn_reflns_limit_h_min -14
_diffrn_reflns_limit_k_max 10
_diffrn_reflns_limit_k_min -10
_diffrn_reflns_limit_l_max 26
_diffrn_reflns_limit_l_min -26
_diffrn_reflns_number 22802
_diffrn_reflns_theta_full 25.00
_diffrn_reflns_theta_max 25.00
_diffrn_reflns_theta_min 1.67
_diffrn_standards_decay_% none
_diffrn_standards_interval_count 'not applicable'
_diffrn_standards_interval_time 'not applicable'
_diffrn_standards_number 'not applicable'
_exptl_absorpt_coefficient_mu 0.072
_exptl_absorpt_correction_T_max 1.00000
_exptl_absorpt_correction_T_min 0.974
_exptl_absorpt_correction_type empirical
_exptl_absorpt_process_details 'SADABS, Sheldrick (1996)'
_exptl_crystal_colour orange
_exptl_crystal_density_diffrn 1.202
_exptl_crystal_density_method 'not measured'
_exptl_crystal_description blocks
_exptl_crystal_F_000 936
_exptl_crystal_size_max 0.22
_exptl_crystal_size_mid 0.20
_exptl_crystal_size_min 0.18
_refine_diff_density_max 0.190
_refine_diff_density_min -0.121
_refine_diff_density_rms 0.031
_refine_ls_extinction_method none
_refine_ls_goodness_of_fit_ref 1.172
_refine_ls_hydrogen_treatment constr
_refine_ls_matrix_type full
_refine_ls_number_parameters 309
_refine_ls_number_reflns 4304
_refine_ls_number_restraints 0
_refine_ls_restrained_S_all 1.172
_refine_ls_R_factor_all 0.0690
_refine_ls_R_factor_gt 0.0610
_refine_ls_shift/su_max 0.000
_refine_ls_shift/su_mean 0.000
_refine_ls_structure_factor_coef Fsqd
_refine_ls_weighting_details 'calc w=1/[\s^2^(Fo^2^)+(0.0538P)^2^+0.6806P] where P=(Fo^2^+2Fc^2^)/3'
_refine_ls_weighting_scheme calc
_refine_ls_wR_factor_gt 0.1373
_refine_ls_wR_factor_ref 0.1421
_reflns_number_gt 3804
_reflns_number_total 4304
_reflns_threshold_expression >2sigma(I)
_cod_data_source_file ol502783j_si_001.cif
_cod_data_source_block compound-3ac
_cod_depositor_comments
;
The following automatic conversions were performed:

'_symmetry_cell_setting' value 'Monoclinic' changed to 'monoclinic'
according to
/home/saulius/struct/COD-crude-data--automatic-downloads/rss-feeds/ACS/lib/dictionaries/cif_core.dic
dictionary named 'cif_core.dic' version 2.4.2 from 2011-04-26.

Automatic conversion script
Id: cif_fix_values 2935 2014-11-11 08:27:57Z andrius 

 Adding full bibliography for 1518287--1518289.cif.
;
_cod_original_sg_symbol_H-M P2(1)/c
_cod_database_code 1518287

loop_
_symmetry_equiv_pos_as_xyz
'x, y, z'
'-x, y+1/2, -z+1/2'
'-x, -y, -z'
'x, -y-1/2, z-1/2'

loop_
_atom_site_label
_atom_site_type_symbol
_atom_site_fract_x
_atom_site_fract_y
_atom_site_fract_z
_atom_site_U_iso_or_equiv
_atom_site_adp_type
_atom_site_occupancy
_atom_site_symmetry_multiplicity
_atom_site_calc_flag
_atom_site_refinement_flags
C17 C 0.89591(15) 0.6816(2) 0.12048(8) 0.0464(4) Uani 1 1 d .
C16 C 0.80459(15) 0.7085(2) 0.07523(8) 0.0452(4) Uani 1 1 d .
C8 C 0.70521(15) 0.7805(2) 0.09701(8) 0.0462(4) Uani 1 1 d .
C25 C 0.72410(16) 0.6744(2) -0.02920(9) 0.0509(5) Uani 1 1 d .
C24 C 0.81163(16) 0.6697(2) 0.01864(9) 0.0506(5) Uani 1 1 d .
H24 H 0.8799 0.6357 0.0082 0.061 Uiso 1 1 calc R
N1 N 0.56984(14) 0.9435(2) 0.11411(8) 0.0596(5) Uani 1 1 d .
C9 C 0.66671(16) 0.9239(2) 0.08575(8) 0.0500(5) Uani 1 1 d .
C2 C 0.54716(16) 0.8125(3) 0.14357(9) 0.0555(5) Uani 1 1 d .
C7 C 0.63017(16) 0.7084(2) 0.13383(8) 0.0497(5) Uani 1 1 d .
C27 C 0.75131(16) 0.7423(2) -0.08637(9) 0.0521(5) Uani 1 1 d .
O1 O 1.15698(14) 0.6052(2) 0.24467(8) 0.0901(6) Uani 1 1 d .
C6 C 0.62423(18) 0.5636(3) 0.15770(9) 0.0614(6) Uani 1 1 d .
H6 H 0.6780 0.4922 0.1511 0.074 Uiso 1 1 calc R
C18 C 0.91082(16) 0.7732(2) 0.16962(9) 0.0538(5) Uani 1 1 d .
H18 H 0.8611 0.8510 0.1747 0.065 Uiso 1 1 calc R
C22 C 0.96916(18) 0.5621(3) 0.11642(10) 0.0643(6) Uani 1 1 d .
H22 H 0.9604 0.4959 0.0846 0.077 Uiso 1 1 calc R
C10 C 0.71286(17) 1.0418(2) 0.04911(9) 0.0546(5) Uani 1 1 d .
C19 C 0.99711(18) 0.7534(3) 0.21172(9) 0.0594(5) Uani 1 1 d .
H19 H 1.0059 0.8187 0.2439 0.071 Uiso 1 1 calc R
C20 C 1.06947(17) 0.6368(3) 0.20553(10) 0.0623(6) Uani 1 1 d .
C11 C 0.8245(2) 1.0737(3) 0.05392(11) 0.0675(6) Uani 1 1 d .
H11 H 0.8698 1.0219 0.0816 0.081 Uiso 1 1 calc R
C26 C 0.62610(19) 0.6159(3) -0.02188(11) 0.0670(6) Uani 1 1 d .
H26A H 0.6116 0.5710 0.0139 0.080 Uiso 1 1 calc R
H26B H 0.5717 0.6198 -0.0525 0.080 Uiso 1 1 calc R
C21 C 1.0538(2) 0.5396(3) 0.15821(10) 0.0754(7) Uani 1 1 d .
H21 H 1.1011 0.4582 0.1546 0.090 Uiso 1 1 calc R
C32 C 0.70543(18) 0.6894(3) -0.14007(9) 0.0651(6) Uani 1 1 d .
H32 H 0.6592 0.6059 -0.1406 0.078 Uiso 1 1 calc R
C15 C 0.6482(2) 1.1216(2) 0.00698(10) 0.0681(6) Uani 1 1 d .
H15 H 0.5731 1.1022 0.0026 0.082 Uiso 1 1 calc R
C28 C 0.82117(19) 0.8647(3) -0.08725(10) 0.0682(6) Uani 1 1 d .
H28 H 0.8542 0.9012 -0.0519 0.082 Uiso 1 1 calc R
C5 C 0.5379(2) 0.5283(3) 0.19101(10) 0.0770(7) Uani 1 1 d .
H5 H 0.5336 0.4324 0.2074 0.092 Uiso 1 1 calc R
C3 C 0.45916(19) 0.7764(4) 0.17732(10) 0.0745(7) Uani 1 1 d .
H3 H 0.4043 0.8463 0.1837 0.089 Uiso 1 1 calc R
C31 C 0.7270(2) 0.7579(4) -0.19241(11) 0.0817(8) Uani 1 1 d .
H31 H 0.6951 0.7210 -0.2279 0.098 Uiso 1 1 calc R
C4 C 0.4567(2) 0.6339(4) 0.20064(11) 0.0841(8) Uani 1 1 d .
H4 H 0.3990 0.6071 0.2235 0.101 Uiso 1 1 calc R
C30 C 0.7952(3) 0.8801(4) -0.19254(12) 0.0926(9) Uani 1 1 d .
H30 H 0.8095 0.9267 -0.2281 0.111 Uiso 1 1 calc R
C29 C 0.8427(2) 0.9340(4) -0.14016(13) 0.0893(8) Uani 1 1 d .
H29 H 0.8893 1.0171 -0.1402 0.107 Uiso 1 1 calc R
C14 C 0.6929(3) 1.2285(3) -0.02826(12) 0.0869(8) Uani 1 1 d .
H14 H 0.6482 1.2805 -0.0562 0.104 Uiso 1 1 calc R
C12 C 0.8691(2) 1.1803(3) 0.01849(13) 0.0871(8) Uani 1 1 d .
H12 H 0.9442 1.1996 0.0222 0.105 Uiso 1 1 calc R
C13 C 0.8033(3) 1.2587(3) -0.02240(14) 0.0957(9) Uani 1 1 d .
H13 H 0.8336 1.3319 -0.0460 0.115 Uiso 1 1 calc R
C23 C 1.1760(3) 0.7033(4) 0.29302(14) 0.1103(11) Uani 1 1 d .
H23A H 1.1906 0.8030 0.2789 0.166 Uiso 1 1 calc R
H23B H 1.2381 0.6682 0.3174 0.166 Uiso 1 1 calc R
H23C H 1.1123 0.7056 0.3158 0.166 Uiso 1 1 calc R
C1 C 0.5104(2) 1.0842(3) 0.12156(12) 0.0853(8) Uani 1 1 d .
H1A H 0.4451 1.0848 0.0955 0.128 Uiso 1 1 calc R
H1B H 0.5563 1.1678 0.1123 0.128 Uiso 1 1 calc R
H1C H 0.4906 1.0926 0.1618 0.128 Uiso 1 1 calc R

loop_
_atom_site_aniso_label
_atom_site_aniso_U_11
_atom_site_aniso_U_22
_atom_site_aniso_U_33
_atom_site_aniso_U_23
_atom_site_aniso_U_13
_atom_site_aniso_U_12
C17 0.0448(10) 0.0477(11) 0.0471(11) 0.0058(8) 0.0047(8) 0.0072(8)
C16 0.0449(10) 0.0407(10) 0.0500(11) 0.0047(8) 0.0027(8) 0.0063(8)
C8 0.0432(10) 0.0486(11) 0.0461(10) -0.0005(8) -0.0028(8) 0.0086(8)
C25 0.0482(11) 0.0496(11) 0.0545(12) -0.0029(9) -0.0009(9) 0.0113(9)
C24 0.0431(10) 0.0535(11) 0.0553(12) 0.0023(9) 0.0035(9) 0.0108(9)
N1 0.0540(10) 0.0646(11) 0.0597(11) -0.0083(9) -0.0002(8) 0.0230(9)
C9 0.0478(11) 0.0507(11) 0.0503(11) -0.0060(9) -0.0062(9) 0.0105(9)
C2 0.0472(11) 0.0756(15) 0.0435(11) -0.0084(10) 0.0004(9) 0.0072(10)
C7 0.0473(11) 0.0597(12) 0.0414(10) -0.0012(9) -0.0035(8) 0.0037(9)
C27 0.0456(11) 0.0581(12) 0.0522(12) -0.0038(9) 0.0002(9) 0.0174(9)
O1 0.0679(11) 0.1248(15) 0.0741(11) 0.0137(11) -0.0224(9) 0.0195(10)
C6 0.0629(13) 0.0692(14) 0.0514(12) 0.0055(10) -0.0008(10) -0.0034(11)
C18 0.0520(11) 0.0541(12) 0.0551(12) 0.0031(9) 0.0015(9) 0.0117(9)
C22 0.0626(13) 0.0747(15) 0.0551(12) -0.0015(11) -0.0004(10) 0.0259(11)
C10 0.0627(13) 0.0407(11) 0.0589(12) -0.0069(9) -0.0082(10) 0.0071(9)
C19 0.0625(13) 0.0652(13) 0.0496(12) 0.0031(10) -0.0030(10) -0.0009(11)
C20 0.0498(12) 0.0811(16) 0.0554(13) 0.0165(11) -0.0001(10) 0.0092(11)
C11 0.0690(15) 0.0546(13) 0.0771(15) 0.0025(11) -0.0102(12) -0.0005(11)
C26 0.0615(14) 0.0722(15) 0.0657(14) 0.0061(11) -0.0081(11) -0.0032(11)
C21 0.0664(15) 0.0928(18) 0.0664(15) 0.0041(13) 0.0003(12) 0.0393(13)
C32 0.0611(13) 0.0778(15) 0.0553(13) -0.0100(11) -0.0048(10) 0.0232(12)
C15 0.0780(16) 0.0501(12) 0.0736(15) 0.0035(11) -0.0163(12) 0.0044(11)
C28 0.0675(14) 0.0793(16) 0.0583(14) 0.0017(12) 0.0076(11) 0.0030(12)
C5 0.0828(18) 0.0915(19) 0.0564(14) 0.0080(13) 0.0027(12) -0.0200(15)
C3 0.0558(14) 0.109(2) 0.0587(14) -0.0204(14) 0.0063(11) 0.0079(13)
C31 0.0858(18) 0.105(2) 0.0533(14) -0.0064(14) -0.0014(13) 0.0397(17)
C4 0.0733(17) 0.126(3) 0.0548(14) -0.0077(15) 0.0158(12) -0.0231(17)
C30 0.101(2) 0.117(3) 0.0609(17) 0.0185(16) 0.0196(15) 0.036(2)
C29 0.091(2) 0.097(2) 0.0817(19) 0.0154(16) 0.0225(16) -0.0010(16)
C14 0.117(2) 0.0544(14) 0.0849(18) 0.0152(13) -0.0248(16) -0.0002(15)
C12 0.0861(19) 0.0659(16) 0.108(2) 0.0087(15) -0.0051(16) -0.0168(14)
C13 0.124(3) 0.0577(16) 0.103(2) 0.0181(15) -0.0040(19) -0.0212(16)
C23 0.105(2) 0.133(3) 0.087(2) 0.012(2) -0.0464(18) -0.001(2)
C1 0.0857(18) 0.0845(18) 0.0852(17) -0.0196(14) 0.0002(14) 0.0432(15)

loop_
_atom_type_symbol
_atom_type_description
_atom_type_scat_dispersion_real
_atom_type_scat_dispersion_imag
_atom_type_scat_source
C C 0.0033 0.0016 'International Tables Vol C Tables 4.2.6.8 and 6.1.1.4'
H H 0.0000 0.0000 'International Tables Vol C Tables 4.2.6.8 and 6.1.1.4'
N N 0.0061 0.0033 'International Tables Vol C Tables 4.2.6.8 and 6.1.1.4'
O O 0.0106 0.0060 'International Tables Vol C Tables 4.2.6.8 and 6.1.1.4'

loop_
_geom_angle_atom_site_label_1
_geom_angle_atom_site_label_2
_geom_angle_atom_site_label_3
_geom_angle
C18 C17 C22 116.60(18)
C18 C17 C16 121.19(17)
C22 C17 C16 122.20(18)
C24 C16 C8 122.27(17)
C24 C16 C17 122.06(17)
C8 C16 C17 115.67(16)
C9 C8 C7 107.33(17)
C9 C8 C16 127.88(18)
C7 C8 C16 124.78(17)
C26 C25 C24 121.03(19)
C26 C25 C27 121.45(19)
C24 C25 C27 117.49(18)
C16 C24 C25 127.70(18)
C16 C24 H24 116.2
C25 C24 H24 116.2
C2 N1 C9 108.77(16)
C2 N1 C1 123.28(19)
C9 N1 C1 127.1(2)
C8 C9 N1 108.67(18)
C8 C9 C10 128.65(18)
N1 C9 C10 122.65(17)
N1 C2 C3 130.2(2)
N1 C2 C7 108.07(17)
C3 C2 C7 121.7(2)
C6 C7 C2 119.31(19)
C6 C7 C8 133.49(19)
C2 C7 C8 107.16(18)
C28 C27 C32 117.9(2)
C28 C27 C25 120.23(19)
C32 C27 C25 121.8(2)
C20 O1 C23 117.4(2)
C5 C6 C7 118.9(2)
C5 C6 H6 120.5
C7 C6 H6 120.5
C17 C18 C19 122.46(19)
C17 C18 H18 118.8
C19 C18 H18 118.8
C21 C22 C17 121.6(2)
C21 C22 H22 119.2
C17 C22 H22 119.2
C11 C10 C15 117.5(2)
C11 C10 C9 120.63(19)
C15 C10 C9 121.9(2)
C20 C19 C18 119.4(2)
C20 C19 H19 120.3
C18 C19 H19 120.3
C19 C20 O1 124.5(2)
C19 C20 C21 119.44(19)
O1 C20 C21 116.0(2)
C12 C11 C10 121.1(2)
C12 C11 H11 119.4
C10 C11 H11 119.4
C25 C26 H26A 120.0
C25 C26 H26B 120.0
H26A C26 H26B 120.0
C22 C21 C20 120.5(2)
C22 C21 H21 119.8
C20 C21 H21 119.8
C31 C32 C27 121.3(3)
C31 C32 H32 119.4
C27 C32 H32 119.4
C14 C15 C10 121.3(2)
C14 C15 H15 119.4
C10 C15 H15 119.4
C27 C28 C29 120.7(2)
C27 C28 H28 119.6
C29 C28 H28 119.6
C6 C5 C4 120.9(3)
C6 C5 H5 119.6
C4 C5 H5 119.6
C4 C3 C2 117.4(2)
C4 C3 H3 121.3
C2 C3 H3 121.3
C30 C31 C32 120.2(3)
C30 C31 H31 119.9
C32 C31 H31 119.9
C3 C4 C5 121.8(2)
C3 C4 H4 119.1
C5 C4 H4 119.1
C31 C30 C29 119.8(3)
C31 C30 H30 120.1
C29 C30 H30 120.1
C30 C29 C28 120.1(3)
C30 C29 H29 120.0
C28 C29 H29 120.0
C13 C14 C15 120.1(2)
C13 C14 H14 119.9
C15 C14 H14 119.9
C11 C12 C13 120.3(3)
C11 C12 H12 119.8
C13 C12 H12 119.8
C14 C13 C12 119.6(3)
C14 C13 H13 120.2
C12 C13 H13 120.2
O1 C23 H23A 109.5
O1 C23 H23B 109.5
H23A C23 H23B 109.5
O1 C23 H23C 109.5
H23A C23 H23C 109.5
H23B C23 H23C 109.5
N1 C1 H1A 109.5
N1 C1 H1B 109.5
H1A C1 H1B 109.5
N1 C1 H1C 109.5
H1A C1 H1C 109.5
H1B C1 H1C 109.5

loop_
_geom_bond_atom_site_label_1
_geom_bond_atom_site_label_2
_geom_bond_distance
C17 C18 1.379(3)
C17 C22 1.392(3)
C17 C16 1.484(3)
C16 C24 1.334(3)
C16 C8 1.481(2)
C8 C9 1.372(3)
C8 C7 1.427(3)
C25 C26 1.322(3)
C25 C24 1.473(3)
C25 C27 1.484(3)
C24 H24 0.9300
N1 C2 1.375(3)
N1 C9 1.390(3)
N1 C1 1.456(3)
C9 C10 1.468(3)
C2 C3 1.393(3)
C2 C7 1.397(3)
C7 C6 1.395(3)
C27 C28 1.379(3)
C27 C32 1.388(3)
O1 C20 1.372(3)
O1 C23 1.405(4)
C6 C5 1.369(3)
C6 H6 0.9300
C18 C19 1.386(3)
C18 H18 0.9300
C22 C21 1.370(3)
C22 H22 0.9300
C10 C11 1.387(3)
C10 C15 1.392(3)
C19 C20 1.371(3)
C19 H19 0.9300
C20 C21 1.378(3)
C11 C12 1.374(3)
C11 H11 0.9300
C26 H26A 0.9300
C26 H26B 0.9300
C21 H21 0.9300
C32 C31 1.371(4)
C32 H32 0.9300
C15 C14 1.373(4)
C15 H15 0.9300
C28 C29 1.385(3)
C28 H28 0.9300
C5 C4 1.389(4)
C5 H5 0.9300
C3 C4 1.369(4)
C3 H3 0.9300
C31 C30 1.365(4)
C31 H31 0.9300
C4 H4 0.9300
C30 C29 1.372(4)
C30 H30 0.9300
C29 H29 0.9300
C14 C13 1.371(4)
C14 H14 0.9300
C12 C13 1.374(4)
C12 H12 0.9300
C13 H13 0.9300
C23 H23A 0.9600
C23 H23B 0.9600
C23 H23C 0.9600
C1 H1A 0.9600
C1 H1B 0.9600
C1 H1C 0.9600
